data_4122091
loop_
_publ_author_name
'Blaisdell, Thomas P.'
'Caya, Thomas C.'
'Zhang, Liang'
'Sanz-Marco, Amparo'
'Morken, James P.'

_publ_section_title
;
 Hydroxyl-directed stereoselective diboration of alkenes.
;
_journal_issue 26
_journal_name_full 'Journal of the American Chemical Society'
_journal_page_first 9264
_journal_page_last 9267
_journal_paper_doi 10.1021/ja504228p
_journal_volume 136
_journal_year 2014
_chemical_formula_moiety 'C19 H22 O2'
_chemical_formula_sum 'C19 H22 O2'
_chemical_formula_weight 282.36
_chemical_name_systematic
;
 ?
;
_space_group_crystal_system triclinic
_space_group_IT_number 2
_space_group_name_Hall '-P 1'
_space_group_name_H-M_alt 'P -1'
_symmetry_space_group_name_Hall '-P 1'
_symmetry_space_group_name_H-M 'P -1'
_atom_sites_solution_hydrogens geom
_atom_sites_solution_primary direct
_atom_sites_solution_secondary difmap
_audit_creation_method SHELXL-2013
_cell_angle_alpha 101.487(5)
_cell_angle_beta 101.758(5)
_cell_angle_gamma 93.650(5)
_cell_formula_units_Z 2
_cell_length_a 5.9971(15)
_cell_length_b 9.656(2)
_cell_length_c 13.868(3)
_cell_measurement_reflns_used 4102
_cell_measurement_temperature 100(2)
_cell_measurement_theta_max 29.22
_cell_measurement_theta_min 2.91
_cell_volume 765.9(3)
_computing_cell_refinement 'SAINT (Bruker, 2013)'
_computing_data_collection 'APEX2 (Bruker, 2013)'
_computing_data_reduction 'SAINT (Bruker, 2013)'
_computing_molecular_graphics 'Bruker SHELXTL'
_computing_publication_material 'Bruker SHELXTL'
_computing_structure_refinement 'SHELXL-2013 (Sheldrick, 2013)'
_computing_structure_solution 'SHELXL-2013 (Sheldrick, 2013)'
_diffrn_ambient_temperature 100(2)
_diffrn_measured_fraction_theta_full 0.986
_diffrn_measured_fraction_theta_max 0.976
_diffrn_measurement_device_type 'Bruker Kappa DUO CCD diffractometer'
_diffrn_measurement_method '\f and \w scans'
_diffrn_radiation_type MoK\a
_diffrn_radiation_wavelength 0.71073
_diffrn_reflns_av_R_equivalents 0.0618
_diffrn_reflns_av_unetI/netI 0.0778
_diffrn_reflns_Laue_measured_fraction_full 0.986
_diffrn_reflns_Laue_measured_fraction_max 0.976
_diffrn_reflns_limit_h_max 7
_diffrn_reflns_limit_h_min -7
_diffrn_reflns_limit_k_max 12
_diffrn_reflns_limit_k_min -12
_diffrn_reflns_limit_l_max 18
_diffrn_reflns_limit_l_min -18
_diffrn_reflns_number 12707
_diffrn_reflns_point_group_measured_fraction_full 0.986
_diffrn_reflns_point_group_measured_fraction_max 0.976
_diffrn_reflns_theta_full 25.242
_diffrn_reflns_theta_max 28.239
_diffrn_reflns_theta_min 1.536
_diffrn_source 'fine-focus sealed tube'
_exptl_absorpt_coefficient_mu 0.078
_exptl_absorpt_correction_T_max 0.7460
_exptl_absorpt_correction_T_min 0.6361
_exptl_absorpt_correction_type multi-scan
_exptl_absorpt_process_details
;
Sheldrick, G.M. (2013). SADABS. Bruker AXS Inc. Madison, WI USA.
;
_exptl_crystal_colour colorless
_exptl_crystal_density_diffrn 1.224
_exptl_crystal_density_meas ?
_exptl_crystal_density_method none
_exptl_crystal_description plate
_exptl_crystal_F_000 304
_exptl_crystal_size_max 0.300
_exptl_crystal_size_mid 0.120
_exptl_crystal_size_min 0.060
_refine_diff_density_max 0.224
_refine_diff_density_min -0.250
_refine_diff_density_rms 0.052
_refine_ls_extinction_coef na
_refine_ls_extinction_method none
_refine_ls_goodness_of_fit_ref 1.034
_refine_ls_hydrogen_treatment constr
_refine_ls_matrix_type full
_refine_ls_number_parameters 211
_refine_ls_number_reflns 3690
_refine_ls_number_restraints 12
_refine_ls_restrained_S_all 1.048
_refine_ls_R_factor_all 0.1142
_refine_ls_R_factor_gt 0.0563
_refine_ls_shift/su_max 0.000
_refine_ls_shift/su_mean 0.000
_refine_ls_structure_factor_coef Fsqd
_refine_ls_weighting_details 'w=1/[\s^2^(Fo^2^)+(0.0491P)^2^+0.1577P] where P=(Fo^2^+2Fc^2^)/3'
_refine_ls_weighting_scheme calc
_refine_ls_wR_factor_gt 0.1102
_refine_ls_wR_factor_ref 0.1303
_reflns_Friedel_coverage 0.000
_reflns_number_gt 2195
_reflns_number_total 3690
_reflns_threshold_expression 'I > 2\s(I)'
_cod_data_source_file ja504228p_si_006.cif
_cod_data_source_block C19H22O2
_cod_depositor_comments
;Adding full bibliography for 4122091.cif.

The following automatic conversions were performed:

'_exptl_crystal_density_meas' value 'not measured' was changed to '?'
- the value is perceived as not measured.

Automatic conversion script
Id: cif_fix_values 3008 2015-01-20 13:52:24Z robertas 
;
_cod_database_code 4122091
_shelx_space_group_comment
;
The symmetry employed for this shelxl refinement is uniquely defined
by the following loop, which should always be used as a source of
symmetry information in preference to the above space-group names.
They are only intended as comments.
;
_shelx_estimated_absorpt_t_min 0.977
_shelx_estimated_absorpt_t_max 0.995
_shelxl_version_number 2013-4

loop_
_space_group_symop_operation_xyz
'x, y, z'
'-x, -y, -z'

loop_
_atom_site_label
_atom_site_type_symbol
_atom_site_fract_x
_atom_site_fract_y
_atom_site_fract_z
_atom_site_U_iso_or_equiv
_atom_site_adp_type
_atom_site_occupancy
_atom_site_site_symmetry_order
_atom_site_calc_flag
_atom_site_refinement_flags_posn
_atom_site_refinement_flags_adp
_atom_site_refinement_flags_occupancy
_atom_site_disorder_assembly
_atom_site_disorder_group
O1 O 0.6059(2) 0.63199(14) 0.91179(10) 0.0217(4) Uani 0.929(2) 1 d D . P A 1
O2 O 0.7148(2) 0.69347(14) 0.77207(9) 0.0191(4) Uani 0.929(2) 1 d D . P A 1
C1 C 0.7197(4) 0.7409(2) 0.87700(14) 0.0190(5) Uani 0.929(2) 1 d D . P A 1
C5 C 0.9633(4) 0.7897(2) 0.93903(16) 0.0253(5) Uani 0.929(2) 1 d D . P A 1
H5A H 0.9597 0.8215 1.0103 0.038 Uiso 0.929(2) 1 calc R U P A 1
H5B H 1.0293 0.8685 0.9151 0.038 Uiso 0.929(2) 1 calc R U P A 1
H5C H 1.0573 0.7105 0.9314 0.038 Uiso 0.929(2) 1 calc R U P A 1
C6 C 0.5701(4) 0.8614(2) 0.88448(17) 0.0284(5) Uani 0.929(2) 1 d D . P A 1
H6A H 0.5675 0.8980 0.9554 0.043 Uiso 0.929(2) 1 calc R U P A 1
H6B H 0.4140 0.8264 0.8459 0.043 Uiso 0.929(2) 1 calc R U P A 1
H6C H 0.6321 0.9377 0.8570 0.043 Uiso 0.929(2) 1 calc R U P A 1
O1X O 0.818(3) 0.6180(16) 0.9514(12) 0.028(5) Uiso 0.071(2) 1 d D . P A 2
O2X O 0.948(3) 0.6743(17) 0.8115(11) 0.029(5) Uiso 0.071(2) 1 d D . P A 2
C1X C 0.891(4) 0.724(2) 0.9045(15) 0.023(7) Uiso 0.071(2) 1 d D . P A 2
C5X C 1.126(5) 0.787(3) 0.972(2) 0.053(10) Uiso 0.071(2) 1 d D . P A 2
H5X1 H 1.1074 0.8313 1.0397 0.080 Uiso 0.071(2) 1 calc R U P A 2
H5X2 H 1.1951 0.8592 0.9430 0.080 Uiso 0.071(2) 1 calc R U P A 2
H5X3 H 1.2266 0.7115 0.9771 0.080 Uiso 0.071(2) 1 calc R U P A 2
C6X C 0.702(4) 0.816(3) 0.891(2) 0.023(7) Uiso 0.071(2) 1 d D . P A 2
H6X1 H 0.6661 0.8538 0.9560 0.034 Uiso 0.071(2) 1 calc R U P A 2
H6X2 H 0.5656 0.7595 0.8448 0.034 Uiso 0.071(2) 1 calc R U P A 2
H6X3 H 0.7492 0.8947 0.8617 0.034 Uiso 0.071(2) 1 calc R U P A 2
C2 C 0.7032(3) 0.5015(2) 0.89635(14) 0.0244(5) Uani 1 1 d D . . . .
H2A H 0.6123 0.4296 0.9186 0.029 Uiso 1 1 calc R U . A 1
H2B H 0.8609 0.5147 0.9383 0.029 Uiso 1 1 calc R U . A 1
C3 C 0.7105(3) 0.44599(19) 0.78520(13) 0.0196(4) Uani 1 1 d . . . . .
H3 H 0.5498 0.4188 0.7450 0.023 Uiso 1 1 calc R U . . .
C4 C 0.8201(3) 0.56603(19) 0.74676(14) 0.0195(4) Uani 1 1 d D . . . .
H4 H 0.9865 0.5844 0.7805 0.023 Uiso 1 1 calc R U . A 1
C7 C 0.8382(3) 0.3151(2) 0.77512(13) 0.0196(4) Uani 1 1 d . . . . .
C8 C 0.7247(3) 0.1834(2) 0.72345(14) 0.0257(5) Uani 1 1 d . . . . .
H8 H 0.5664 0.1756 0.6925 0.031 Uiso 1 1 calc R U . . .
C9 C 0.8403(4) 0.0620(2) 0.71636(15) 0.0311(5) Uani 1 1 d . . . . .
H9 H 0.7606 -0.0277 0.6809 0.037 Uiso 1 1 calc R U . . .
C10 C 1.0712(4) 0.0723(2) 0.76103(15) 0.0309(5) Uani 1 1 d . . . . .
H10 H 1.1503 -0.0102 0.7563 0.037 Uiso 1 1 calc R U . . .
C11 C 1.1852(4) 0.2024(2) 0.81225(15) 0.0288(5) Uani 1 1 d . . . . .
H11 H 1.3435 0.2097 0.8429 0.035 Uiso 1 1 calc R U . . .
C12 C 1.0707(3) 0.3230(2) 0.81950(14) 0.0247(5) Uani 1 1 d . . . . .
H12 H 1.1516 0.4122 0.8552 0.030 Uiso 1 1 calc R U . . .
C13 C 0.7984(3) 0.5320(2) 0.63345(13) 0.0210(4) Uani 1 1 d . . . . .
H13A H 0.8499 0.4371 0.6135 0.025 Uiso 1 1 calc R U . . .
H13B H 0.6347 0.5266 0.5999 0.025 Uiso 1 1 calc R U . . .
C14 C 0.9343(3) 0.63874(19) 0.59540(13) 0.0181(4) Uani 1 1 d . . . . .
C15 C 1.1686(3) 0.6715(2) 0.63414(14) 0.0220(4) Uani 1 1 d . . . . .
H15 H 1.2429 0.6261 0.6847 0.026 Uiso 1 1 calc R U . . .
C16 C 1.2952(3) 0.7687(2) 0.60056(14) 0.0245(5) Uani 1 1 d . . . . .
H16 H 1.4551 0.7898 0.6283 0.029 Uiso 1 1 calc R U . . .
C17 C 1.1907(3) 0.8357(2) 0.52674(14) 0.0247(5) Uani 1 1 d . . . . .
H17 H 1.2778 0.9038 0.5046 0.030 Uiso 1 1 calc R U . . .
C18 C 0.9589(3) 0.8030(2) 0.48549(14) 0.0243(5) Uani 1 1 d . . . . .
H18 H 0.8871 0.8467 0.4335 0.029 Uiso 1 1 calc R U . . .
C19 C 0.8306(3) 0.7060(2) 0.52003(14) 0.0217(4) Uani 1 1 d . . . . .
H19 H 0.6707 0.6853 0.4921 0.026 Uiso 1 1 calc R U . . .

loop_
_atom_site_aniso_label
_atom_site_aniso_U_11
_atom_site_aniso_U_22
_atom_site_aniso_U_33
_atom_site_aniso_U_23
_atom_site_aniso_U_13
_atom_site_aniso_U_12
O1 0.0237(8) 0.0199(8) 0.0256(8) 0.0063(6) 0.0125(6) 0.0060(6)
O2 0.0240(8) 0.0164(8) 0.0185(7) 0.0034(6) 0.0071(6) 0.0070(6)
C1 0.0283(12) 0.0120(12) 0.0182(10) 0.0015(9) 0.0103(9) 0.0034(9)
C5 0.0301(13) 0.0218(14) 0.0224(11) 0.0007(10) 0.0079(10) -0.0024(10)
C6 0.0350(13) 0.0231(13) 0.0310(12) 0.0061(10) 0.0142(10) 0.0098(10)
C2 0.0328(12) 0.0193(11) 0.0250(10) 0.0065(9) 0.0134(9) 0.0043(9)
C3 0.0188(10) 0.0195(11) 0.0215(10) 0.0043(8) 0.0069(8) 0.0026(8)
C4 0.0251(10) 0.0143(10) 0.0216(10) 0.0043(8) 0.0092(8) 0.0050(8)
C7 0.0269(11) 0.0179(11) 0.0177(9) 0.0052(8) 0.0116(8) 0.0035(8)
C8 0.0289(11) 0.0242(12) 0.0259(10) 0.0050(9) 0.0123(8) -0.0023(9)
C9 0.0489(14) 0.0167(11) 0.0326(12) 0.0046(9) 0.0226(10) -0.0013(10)
C10 0.0460(14) 0.0240(12) 0.0358(12) 0.0145(10) 0.0271(10) 0.0174(10)
C11 0.0314(12) 0.0335(13) 0.0289(11) 0.0133(10) 0.0148(9) 0.0117(10)
C12 0.0273(11) 0.0240(12) 0.0258(11) 0.0086(9) 0.0095(8) 0.0028(9)
C13 0.0228(10) 0.0195(11) 0.0206(10) 0.0030(8) 0.0063(8) 0.0018(8)
C14 0.0237(10) 0.0144(10) 0.0174(9) 0.0008(8) 0.0092(8) 0.0044(8)
C15 0.0240(11) 0.0233(11) 0.0208(10) 0.0050(8) 0.0076(8) 0.0082(8)
C16 0.0233(11) 0.0239(12) 0.0258(11) 0.0017(9) 0.0082(8) 0.0018(8)
C17 0.0325(12) 0.0172(11) 0.0281(11) 0.0050(9) 0.0151(9) 0.0024(9)
C18 0.0351(12) 0.0195(11) 0.0219(10) 0.0068(8) 0.0101(9) 0.0097(9)
C19 0.0217(10) 0.0210(11) 0.0223(10) 0.0022(8) 0.0062(8) 0.0054(8)

loop_
_atom_type_symbol
_atom_type_description
_atom_type_scat_dispersion_real
_atom_type_scat_dispersion_imag
_atom_type_scat_source
C C 0.0033 0.0016 'International Tables Vol C Tables 4.2.6.8 and 6.1.1.4'
H H 0.0000 0.0000 'International Tables Vol C Tables 4.2.6.8 and 6.1.1.4'
O O 0.0106 0.0060 'International Tables Vol C Tables 4.2.6.8 and 6.1.1.4'

loop_
_geom_angle_atom_site_label_1
_geom_angle_atom_site_label_2
_geom_angle_atom_site_label_3
_geom_angle
C2 O1 C1 113.14(15)
C1 O2 C4 115.08(14)
O2 C1 O1 109.50(16)
O2 C1 C6 106.11(16)
O1 C1 C6 104.95(16)
O2 C1 C5 111.84(17)
O1 C1 C5 112.83(16)
C6 C1 C5 111.19(19)
C1 C5 H5A 109.5
C1 C5 H5B 109.5
H5A C5 H5B 109.5
C1 C5 H5C 109.5
H5A C5 H5C 109.5
H5B C5 H5C 109.5
C1 C6 H6A 109.5
C1 C6 H6B 109.5
H6A C6 H6B 109.5
C1 C6 H6C 109.5
H6A C6 H6C 109.5
H6B C6 H6C 109.5
C2 O1X C1X 119.5(15)
C4 O2X C1X 119.4(15)
O2X C1X O1X 115.4(18)
O2X C1X C6X 109.4(18)
O1X C1X C6X 106.8(18)
O2X C1X C5X 101.8(17)
O1X C1X C5X 103.7(17)
C6X C1X C5X 120(2)
C1X C5X H5X1 109.5
C1X C5X H5X2 109.5
H5X1 C5X H5X2 109.5
C1X C5X H5X3 109.5
H5X1 C5X H5X3 109.5
H5X2 C5X H5X3 109.5
C1X C6X H6X1 109.5
C1X C6X H6X2 109.5
H6X1 C6X H6X2 109.5
C1X C6X H6X3 109.5
H6X1 C6X H6X3 109.5
H6X2 C6X H6X3 109.5
O1X C2 C3 123.4(7)
O1 C2 C3 112.35(14)
O1 C2 H2A 109.1
C3 C2 H2A 109.1
O1 C2 H2B 109.1
C3 C2 H2B 109.1
H2A C2 H2B 107.9
C7 C3 C4 112.51(15)
C7 C3 C2 109.92(14)
C4 C3 C2 108.77(15)
C7 C3 H3 108.5
C4 C3 H3 108.5
C2 C3 H3 108.5
O2X C4 C13 126.1(7)
O2 C4 C13 107.72(14)
O2X C4 C3 119.8(7)
O2 C4 C3 110.05(15)
C13 C4 C3 113.27(15)
O2 C4 H4 108.6
C13 C4 H4 108.6
C3 C4 H4 108.6
C8 C7 C12 118.22(18)
C8 C7 C3 120.59(17)
C12 C7 C3 121.17(18)
C7 C8 C9 120.8(2)
C7 C8 H8 119.6
C9 C8 H8 119.6
C10 C9 C8 120.0(2)
C10 C9 H9 120.0
C8 C9 H9 120.0
C11 C10 C9 119.60(19)
C11 C10 H10 120.2
C9 C10 H10 120.2
C10 C11 C12 120.5(2)
C10 C11 H11 119.8
C12 C11 H11 119.8
C11 C12 C7 120.9(2)
C11 C12 H12 119.5
C7 C12 H12 119.5
C14 C13 C4 114.31(15)
C14 C13 H13A 108.7
C4 C13 H13A 108.7
C14 C13 H13B 108.7
C4 C13 H13B 108.7
H13A C13 H13B 107.6
C15 C14 C19 117.97(17)
C15 C14 C13 120.38(16)
C19 C14 C13 121.64(16)
C16 C15 C14 121.21(17)
C16 C15 H15 119.4
C14 C15 H15 119.4
C15 C16 C17 120.37(18)
C15 C16 H16 119.8
C17 C16 H16 119.8
C18 C17 C16 119.60(18)
C18 C17 H17 120.2
C16 C17 H17 120.2
C17 C18 C19 120.08(17)
C17 C18 H18 120.0
C19 C18 H18 120.0
C18 C19 C14 120.75(18)
C18 C19 H19 119.6
C14 C19 H19 119.6

loop_
_geom_bond_atom_site_label_1
_geom_bond_atom_site_label_2
_geom_bond_distance
O1 C2 1.418(2)
O1 C1 1.431(2)
O2 C1 1.430(2)
O2 C4 1.433(2)
C1 C6 1.513(3)
C1 C5 1.529(3)
C5 H5A 0.9800
C5 H5B 0.9800
C5 H5C 0.9800
C6 H6A 0.9800
C6 H6B 0.9800
C6 H6C 0.9800
O1X C2 1.291(14)
O1X C1X 1.410(17)
O2X C4 1.315(14)
O2X C1X 1.402(17)
C1X C6X 1.489(17)
C1X C5X 1.539(18)
C5X H5X1 0.9800
C5X H5X2 0.9800
C5X H5X3 0.9800
C6X H6X1 0.9800
C6X H6X2 0.9800
C6X H6X3 0.9800
C2 C3 1.538(3)
C2 H2A 0.9900
C2 H2B 0.9900
C3 C7 1.516(3)
C3 C4 1.533(3)
C3 H3 1.0000
C4 C13 1.517(2)
C4 H4 1.0000
C7 C8 1.387(3)
C7 C12 1.395(3)
C8 C9 1.396(3)
C8 H8 0.9500
C9 C10 1.386(3)
C9 H9 0.9500
C10 C11 1.374(3)
C10 H10 0.9500
C11 C12 1.386(3)
C11 H11 0.9500
C12 H12 0.9500
C13 C14 1.513(3)
C13 H13A 0.9900
C13 H13B 0.9900
C14 C15 1.390(3)
C14 C19 1.400(2)
C15 C16 1.379(3)
C15 H15 0.9500
C16 C17 1.383(3)
C16 H16 0.9500
C17 C18 1.381(3)
C17 H17 0.9500
C18 C19 1.391(3)
C18 H18 0.9500
C19 H19 0.9500

loop_
_geom_torsion_atom_site_label_1
_geom_torsion_atom_site_label_2
_geom_torsion_atom_site_label_3
_geom_torsion_atom_site_label_4
_geom_torsion
C4 O2 C1 O1 -58.8(2)
C4 O2 C1 C6 -171.57(16)
C4 O2 C1 C5 67.0(2)
C2 O1 C1 O2 57.7(2)
C2 O1 C1 C6 171.23(16)
C2 O1 C1 C5 -67.6(2)
C4 O2X C1X O1X 41(2)
C4 O2X C1X C6X -80(2)
C4 O2X C1X C5X 152.1(19)
C2 O1X C1X O2X -34(3)
C2 O1X C1X C6X 88(2)
C2 O1X C1X C5X -144.0(19)
C1X O1X C2 O1 -74.5(15)
C1X O1X C2 C3 22(2)
C1 O1 C2 O1X 60.4(9)
C1 O1 C2 C3 -55.9(2)
O1X C2 C3 C7 109.4(10)
O1 C2 C3 C7 174.07(15)
O1X C2 C3 C4 -14.2(10)
O1 C2 C3 C4 50.5(2)
C1X O2X C4 O2 63.5(15)
C1X O2X C4 C13 156.2(12)
C1X O2X C4 C3 -35.0(19)
C1 O2 C4 O2X -58.1(8)
C1 O2 C4 C13 179.84(15)
C1 O2 C4 C3 55.9(2)
C7 C3 C4 O2X -102.0(9)
C2 C3 C4 O2X 20.0(9)
C7 C3 C4 O2 -171.19(14)
C2 C3 C4 O2 -49.16(19)
C7 C3 C4 C13 68.2(2)
C2 C3 C4 C13 -169.80(15)
C4 C3 C7 C8 -124.99(19)
C2 C3 C7 C8 113.63(19)
C4 C3 C7 C12 56.7(2)
C2 C3 C7 C12 -64.7(2)
C12 C7 C8 C9 0.1(3)
C3 C7 C8 C9 -178.24(16)
C7 C8 C9 C10 -0.1(3)
C8 C9 C10 C11 0.1(3)
C9 C10 C11 C12 0.0(3)
C10 C11 C12 C7 -0.1(3)
C8 C7 C12 C11 0.0(3)
C3 C7 C12 C11 178.32(17)
O2X C4 C13 C14 -2.0(10)
O2 C4 C13 C14 66.5(2)
C3 C4 C13 C14 -171.50(15)
C4 C13 C14 C15 55.4(2)
C4 C13 C14 C19 -125.32(18)
C19 C14 C15 C16 0.9(3)
C13 C14 C15 C16 -179.87(18)
C14 C15 C16 C17 -0.2(3)
C15 C16 C17 C18 -1.1(3)
C16 C17 C18 C19 1.7(3)
C17 C18 C19 C14 -1.1(3)
C15 C14 C19 C18 -0.2(3)
C13 C14 C19 C18 -179.44(17)
